data_7227375
loop_
_publ_author_name
'Suresh, Kuthuru'
'Khandavilli, U. B. Rao'
'Gunnam, Anilkumar'
'Nangia, Ashwini'

_publ_section_title
;
 Polymorphism, isostructurality and physicochemical properties of
 glibenclamide salts
;
_journal_issue 6
_journal_name_full CrystEngComm
_journal_page_first 918
_journal_paper_doi 10.1039/C6CE02295B
_journal_volume 19
_journal_year 2017
_chemical_formula_moiety 'C23 H27 Cl N3 Na O5 S'
_chemical_formula_sum 'C23 H27 Cl N3 Na O5 S'
_chemical_formula_weight 515.97
_chemical_name_common 'Glibenclamidesodium salt'
_chemical_name_systematic
; 
 5-chloro-N-(4-[N-(cyclohexylcarbamoyl)sulfamoyl]phenethyl)-2-methoxybenzamide-sodium 
;
_space_group_crystal_system monoclinic
_space_group_IT_number 14
_space_group_name_Hall '-P 2ybc'
_space_group_name_H-M_alt 'P 1 21/c 1'
_symmetry_space_group_name_Hall '-P 2ybc'
_symmetry_space_group_name_H-M 'P 1 21/c 1'
_atom_sites_solution_hydrogens geom
_audit_creation_method SHELXL-2014/7
_audit_update_record
;
2016-11-01 deposited with the CCDC.
2017-01-04 downloaded from the CCDC.
;
_cell_angle_alpha 90
_cell_angle_beta 109.627(7)
_cell_angle_gamma 90
_cell_formula_units_Z 4
_cell_length_a 19.7594(13)
_cell_length_b 6.1759(3)
_cell_length_c 21.5560(15)
_cell_measurement_reflns_used 2004
_cell_measurement_temperature 298(2)
_cell_measurement_theta_max 26.3099
_cell_measurement_theta_min 2.8303
_cell_volume 2477.7(3)
_computing_cell_refinement
;
CrysAlisPro, Agilent Technologies,
Version 1.171.35.19 (release 27-10-2011 CrysAlis171 .NET)
(compiled Oct 27 2011,15:02:11)
;
_computing_data_collection
;
CrysAlisPro, Agilent Technologies,
Version 1.171.35.19 (release 27-10-2011 CrysAlis171 .NET)
(compiled Oct 27 2011,15:02:11)
;
_computing_data_reduction
;
CrysAlisPro, Agilent Technologies,
Version 1.171.35.19 (release 27-10-2011 CrysAlis171 .NET)
(compiled Oct 27 2011,15:02:11)
;
_computing_structure_refinement 'SHELXL-2014/7 (Sheldrick, 2014)'
_diffrn_ambient_temperature 298(2)
_diffrn_detector_area_resol_mean 16.3291
_diffrn_measured_fraction_theta_full 0.999
_diffrn_measured_fraction_theta_max 0.999
_diffrn_measurement_device_type 'Xcalibur, Eos, Gemini'
_diffrn_measurement_method '\w scans'
_diffrn_radiation_type MoK\a
_diffrn_radiation_wavelength 0.71073
_diffrn_reflns_av_R_equivalents 0.0309
_diffrn_reflns_av_unetI/netI 0.0514
_diffrn_reflns_Laue_measured_fraction_full 0.999
_diffrn_reflns_Laue_measured_fraction_max 0.999
_diffrn_reflns_limit_h_max 24
_diffrn_reflns_limit_h_min -24
_diffrn_reflns_limit_k_max 7
_diffrn_reflns_limit_k_min -4
_diffrn_reflns_limit_l_max 22
_diffrn_reflns_limit_l_min -26
_diffrn_reflns_number 9608
_diffrn_reflns_point_group_measured_fraction_full 0.999
_diffrn_reflns_point_group_measured_fraction_max 0.999
_diffrn_reflns_theta_full 25.242
_diffrn_reflns_theta_max 26.367
_diffrn_reflns_theta_min 3.222
_diffrn_source 'fine-focus sealed tube'
_exptl_absorpt_coefficient_mu 0.295
_exptl_absorpt_correction_T_max 0.9654
_exptl_absorpt_correction_T_min 0.9012
_exptl_absorpt_correction_type multi-scan
_exptl_absorpt_process_details
;
CrysAlisPro, Agilent Technologies,
Version 1.171.35.19 (release 27-10-2011 CrysAlis171 .NET)
(compiled Oct 27 2011,15:02:11)
Empirical absorption correction using spherical harmonics,
 implemented in SCALE3 ABSPACK scaling algorithm.
;
_exptl_crystal_colour colorless
_exptl_crystal_density_diffrn 1.383
_exptl_crystal_description block
_exptl_crystal_F_000 1080
_exptl_crystal_preparation ', Pharmaceutical'
_exptl_crystal_recrystallization_method 'Re-crystallisation from solvent: Methanol-Ammonia '
_exptl_crystal_size_max 0.360
_exptl_crystal_size_mid 0.240
_exptl_crystal_size_min 0.120
_refine_diff_density_max 0.884
_refine_diff_density_min -0.832
_refine_diff_density_rms 0.080
_refine_ls_extinction_method none
_refine_ls_goodness_of_fit_ref 1.041
_refine_ls_hydrogen_treatment constr
_refine_ls_matrix_type full
_refine_ls_number_parameters 308
_refine_ls_number_reflns 5057
_refine_ls_number_restraints 0
_refine_ls_restrained_S_all 1.041
_refine_ls_R_factor_all 0.1174
_refine_ls_R_factor_gt 0.0834
_refine_ls_shift/su_max 0.000
_refine_ls_shift/su_mean 0.000
_refine_ls_structure_factor_coef Fsqd
_refine_ls_weighting_details 'w=1/[\s^2^(Fo^2^)+(0.1201P)^2^+3.4577P] where P=(Fo^2^+2Fc^2^)/3'
_refine_ls_weighting_scheme calc
_refine_ls_wR_factor_gt 0.2207
_refine_ls_wR_factor_ref 0.2495
_reflns_Friedel_coverage 0.000
_reflns_number_gt 3454
_reflns_number_total 5057
_reflns_threshold_expression 'I > 2\s(I)'
_cod_data_source_file c6ce02295b2.cif
_cod_data_source_block GBA-Na-Form-II
_cod_depositor_comments 'Adding full bibliography for 7227370--7227375.cif.'
_cod_database_code 7227375
_shelx_shelxl_version_number 2014/7
_shelx_space_group_comment
;
The symmetry employed for this shelxl refinement is uniquely defined
by the following loop, which should always be used as a source of
symmetry information in preference to the above space-group names.
They are only intended as comments.
;
_shelx_estimated_absorpt_t_min 0.901
_shelx_estimated_absorpt_t_max 0.965

loop_
_space_group_symop_operation_xyz
'x, y, z'
'-x, y+1/2, -z+1/2'
'-x, -y, -z'
'x, -y-1/2, z-1/2'

loop_
_atom_site_label
_atom_site_type_symbol
_atom_site_fract_x
_atom_site_fract_y
_atom_site_fract_z
_atom_site_U_iso_or_equiv
_atom_site_adp_type
_atom_site_occupancy
_atom_site_site_symmetry_order
_atom_site_calc_flag
_atom_site_refinement_flags_posn
_atom_site_refinement_flags_adp
S1 S 0.06789(6) 0.18528(18) 0.10637(5) 0.0440(3) Uani 1 1 d . .
Na1 Na 0.10673(7) 0.6671(2) 0.03670(6) 0.0297(4) Uani 1 1 d . .
Cl1 Cl 0.42156(14) 1.3263(4) 0.45708(12) 0.1335(10) Uani 1 1 d . .
O3 O 0.01557(17) 0.3482(6) 0.07340(15) 0.0569(9) Uani 1 1 d . .
O1 O 0.21936(19) 0.8291(6) 0.48134(16) 0.0589(9) Uani 1 1 d . .
C13 C 0.0808(2) 0.2125(6) 0.19158(19) 0.0381(9) Uani 1 1 d . .
O2 O 0.04580(19) -0.0341(6) 0.08944(18) 0.0632(9) Uani 1 1 d . .
C16 C 0.2000(2) 0.1299(7) 0.1194(2) 0.0436(10) Uani 1 1 d . .
C7 C 0.2341(2) 0.7291(8) 0.4380(2) 0.0477(11) Uani 1 1 d . .
N2 N 0.13976(19) 0.2542(6) 0.09513(18) 0.0474(9) Uani 1 1 d . .
O4 O 0.20494(18) -0.0506(6) 0.14456(19) 0.0633(10) Uani 1 1 d . .
C3 C 0.2869(2) 0.8227(7) 0.4087(2) 0.0455(10) Uani 1 1 d . .
C10 C 0.1009(2) 0.2503(9) 0.3248(2) 0.0508(11) Uani 1 1 d . .
C14 C 0.0631(2) 0.4044(7) 0.2148(2) 0.0453(10) Uani 1 1 d . .
H14 H 0.0448 0.5196 0.1863 0.054 Uiso 1 1 calc R U
N1 N 0.2023(3) 0.5440(8) 0.4148(2) 0.0673(12) Uani 1 1 d . .
H1A H 0.2189 0.4671 0.3899 0.081 Uiso 1 1 calc R U
O5 O 0.2554(2) 0.5838(7) 0.31772(18) 0.0767(12) Uani 1 1 d . .
N3 N 0.2586(2) 0.2276(7) 0.1123(2) 0.0610(11) Uani 1 1 d . .
H3A H 0.2525 0.3464 0.0903 0.073 Uiso 1 1 calc R U
C11 C 0.1184(3) 0.0646(8) 0.2997(2) 0.0548(12) Uani 1 1 d . .
H11 H 0.1377 -0.0506 0.3278 0.066 Uiso 1 1 calc R U
C17 C 0.3309(2) 0.1418(8) 0.1400(2) 0.0496(11) Uani 1 1 d . .
H17 H 0.3353 0.0708 0.1818 0.060 Uiso 1 1 calc R U
C12 C 0.1083(3) 0.0435(8) 0.2342(2) 0.0520(11) Uani 1 1 d . .
H12 H 0.1202 -0.0858 0.2182 0.062 Uiso 1 1 calc R U
C15 C 0.0729(3) 0.4235(9) 0.2816(2) 0.0569(13) Uani 1 1 d . .
H15 H 0.0608 0.5522 0.2977 0.068 Uiso 1 1 calc R U
C4 C 0.2951(3) 0.7555(8) 0.3492(2) 0.0530(11) Uani 1 1 d . .
C8 C 0.1392(4) 0.4647(11) 0.4299(3) 0.0802(18) Uani 1 1 d . .
H8B H 0.1524 0.4448 0.4771 0.096 Uiso 1 1 calc R U
H8A H 0.1016 0.5734 0.4167 0.096 Uiso 1 1 calc R U
C18 C 0.3483(3) -0.0212(9) 0.0961(3) 0.0639(14) Uani 1 1 d . .
H18B H 0.3434 0.0451 0.0541 0.077 Uiso 1 1 calc R U
H18A H 0.3146 -0.1408 0.0883 0.077 Uiso 1 1 calc R U
C2 C 0.3264(3) 0.9975(9) 0.4409(3) 0.0603(13) Uani 1 1 d . .
H2 H 0.3216 1.0447 0.4802 0.072 Uiso 1 1 calc R U
C22 C 0.3849(3) 0.3274(9) 0.1542(3) 0.0656(14) Uani 1 1 d . .
H22A H 0.3812 0.4011 0.1135 0.079 Uiso 1 1 calc R U
H22B H 0.3742 0.4310 0.1834 0.079 Uiso 1 1 calc R U
C5 C 0.3423(3) 0.8641(10) 0.3251(3) 0.0702(15) Uani 1 1 d . .
H5 H 0.3478 0.8186 0.2859 0.084 Uiso 1 1 calc R U
C21 C 0.4608(3) 0.2408(10) 0.1861(3) 0.0690(15) Uani 1 1 d . .
H21B H 0.4948 0.3595 0.1934 0.083 Uiso 1 1 calc R U
H21A H 0.4654 0.1781 0.2285 0.083 Uiso 1 1 calc R U
C9 C 0.1115(3) 0.2638(11) 0.3975(2) 0.0698(15) Uani 1 1 d . .
H9A H 0.0656 0.2359 0.4032 0.084 Uiso 1 1 calc R U
H9B H 0.1440 0.1487 0.4198 0.084 Uiso 1 1 calc R U
C6 C 0.3816(3) 1.0386(11) 0.3584(3) 0.0789(17) Uani 1 1 d . .
H6 H 0.4133 1.1104 0.3419 0.095 Uiso 1 1 calc R U
C20 C 0.4785(3) 0.0749(10) 0.1444(3) 0.0747(16) Uani 1 1 d . .
H20B H 0.5259 0.0166 0.1675 0.090 Uiso 1 1 calc R U
H20A H 0.4798 0.1420 0.1041 0.090 Uiso 1 1 calc R U
C1 C 0.3731(3) 1.1043(11) 0.4157(3) 0.0755(16) Uani 1 1 d . .
C23 C 0.2599(4) 0.5141(11) 0.2566(3) 0.0812(18) Uani 1 1 d . .
H23B H 0.2462 0.6305 0.2253 0.122 Uiso 1 1 calc R U
H23A H 0.2282 0.3934 0.2406 0.122 Uiso 1 1 calc R U
H23C H 0.3083 0.4711 0.2624 0.122 Uiso 1 1 calc R U
C19 C 0.4248(3) -0.1064(10) 0.1275(4) 0.0807(18) Uani 1 1 d . .
H19A H 0.4282 -0.1864 0.1672 0.097 Uiso 1 1 calc R U
H19B H 0.4358 -0.2052 0.0972 0.097 Uiso 1 1 calc R U

loop_
_atom_site_aniso_label
_atom_site_aniso_U_11
_atom_site_aniso_U_22
_atom_site_aniso_U_33
_atom_site_aniso_U_23
_atom_site_aniso_U_13
_atom_site_aniso_U_12
S1 0.0372(6) 0.0518(6) 0.0427(6) -0.0042(5) 0.0128(4) 0.0042(5)
Na1 0.0317(7) 0.0297(7) 0.0300(7) 0.0027(6) 0.0134(6) 0.0035(6)
Cl1 0.1484(19) 0.1435(19) 0.1403(18) -0.0678(15) 0.0903(16) -0.0931(16)
O3 0.0441(17) 0.076(2) 0.0460(17) 0.0042(16) 0.0090(14) 0.0163(17)
O1 0.065(2) 0.067(2) 0.0515(19) 0.0039(17) 0.0293(17) 0.0012(18)
C13 0.033(2) 0.040(2) 0.043(2) 0.0032(18) 0.0156(17) 0.0043(17)
O2 0.056(2) 0.061(2) 0.078(2) -0.0282(18) 0.0288(18) -0.0118(17)
C16 0.043(2) 0.050(2) 0.040(2) -0.0024(19) 0.0181(19) 0.001(2)
C7 0.047(2) 0.058(3) 0.034(2) 0.007(2) 0.0076(19) -0.003(2)
N2 0.0420(19) 0.057(2) 0.047(2) 0.0067(18) 0.0201(16) 0.0083(18)
O4 0.0478(19) 0.059(2) 0.088(3) 0.0225(19) 0.0299(18) 0.0095(17)
C3 0.041(2) 0.052(2) 0.044(2) 0.003(2) 0.0155(19) 0.002(2)
C10 0.036(2) 0.076(3) 0.042(2) 0.006(2) 0.0158(19) -0.009(2)
C14 0.043(2) 0.047(2) 0.044(2) 0.0006(19) 0.0131(19) 0.010(2)
N1 0.085(3) 0.075(3) 0.049(2) -0.010(2) 0.032(2) -0.027(3)
O5 0.089(3) 0.093(3) 0.063(2) -0.030(2) 0.046(2) -0.033(2)
N3 0.047(2) 0.062(2) 0.079(3) 0.022(2) 0.029(2) 0.004(2)
C11 0.053(3) 0.058(3) 0.055(3) 0.017(2) 0.019(2) 0.005(2)
C17 0.042(2) 0.055(3) 0.054(3) 0.007(2) 0.019(2) 0.001(2)
C12 0.054(3) 0.046(2) 0.061(3) 0.005(2) 0.026(2) 0.006(2)
C15 0.049(3) 0.069(3) 0.056(3) -0.015(2) 0.023(2) 0.009(2)
C4 0.048(3) 0.064(3) 0.049(3) -0.004(2) 0.019(2) 0.001(2)
C8 0.104(5) 0.094(4) 0.059(3) -0.005(3) 0.050(3) -0.035(4)
C18 0.046(3) 0.068(3) 0.073(3) -0.013(3) 0.014(2) -0.003(3)
C2 0.062(3) 0.068(3) 0.056(3) -0.009(3) 0.027(2) -0.010(3)
C22 0.059(3) 0.064(3) 0.079(4) -0.016(3) 0.029(3) -0.011(3)
C5 0.074(4) 0.085(4) 0.066(3) -0.012(3) 0.043(3) -0.013(3)
C21 0.050(3) 0.082(4) 0.073(3) -0.012(3) 0.018(3) -0.018(3)
C9 0.071(3) 0.098(4) 0.047(3) 0.001(3) 0.028(3) -0.014(3)
C6 0.078(4) 0.090(4) 0.087(4) -0.008(4) 0.052(3) -0.024(4)
C20 0.039(3) 0.090(4) 0.089(4) -0.008(3) 0.013(3) 0.003(3)
C1 0.069(4) 0.085(4) 0.081(4) -0.017(3) 0.037(3) -0.027(3)
C23 0.090(4) 0.098(4) 0.066(3) -0.028(3) 0.040(3) -0.013(4)
C19 0.046(3) 0.076(4) 0.115(5) -0.020(4) 0.020(3) 0.007(3)

loop_
_atom_type_symbol
_atom_type_description
_atom_type_scat_dispersion_real
_atom_type_scat_dispersion_imag
_atom_type_scat_source
C C 0.0033 0.0016 'International Tables Vol C Tables 4.2.6.8 and 6.1.1.4'
H H 0.0000 0.0000 'International Tables Vol C Tables 4.2.6.8 and 6.1.1.4'
N N 0.0061 0.0033 'International Tables Vol C Tables 4.2.6.8 and 6.1.1.4'
O O 0.0106 0.0060 'International Tables Vol C Tables 4.2.6.8 and 6.1.1.4'
S S 0.1246 0.1234 'International Tables Vol C Tables 4.2.6.8 and 6.1.1.4'
Na Na 0.0362 0.0249 'International Tables Vol C Tables 4.2.6.8 and 6.1.1.4'
Cl Cl 0.1484 0.1585 'International Tables Vol C Tables 4.2.6.8 and 6.1.1.4'

loop_
_geom_angle_atom_site_label_1
_geom_angle_atom_site_label_2
_geom_angle_atom_site_label_3
_geom_angle
_geom_angle_site_symmetry_1
_geom_angle_site_symmetry_3
O2 S1 O3 115.2(2) . .
O2 S1 N2 115.4(2) . .
O3 S1 N2 105.6(2) . .
O2 S1 C13 106.2(2) . .
O3 S1 C13 105.84(19) . .
N2 S1 C13 108.04(19) . .
O2 Na1 O3 90.00(11) 1_565 3_565
O2 Na1 N2 120.43(12) 1_565 .
O3 Na1 N2 110.92(12) 3_565 .
O2 Na1 O1 134.52(11) 1_565 4_575
O3 Na1 O1 102.76(10) 3_565 4_575
N2 Na1 O1 95.63(11) . 4_575
O2 Na1 O3 86.77(11) 1_565 .
O3 Na1 O3 76.76(11) 3_565 .
N2 Na1 O3 49.28(9) . .
O1 Na1 O3 138.49(11) 4_575 .
S1 O3 Na1 132.3(2) . 3_565
S1 O3 Na1 101.30(16) . .
Na1 O3 Na1 103.24(11) 3_565 .
C7 O1 Na1 137.4(3) . 4_576
C12 C13 C14 120.2(4) . .
C12 C13 S1 120.4(3) . .
C14 C13 S1 119.5(3) . .
S1 O2 Na1 128.5(2) . 1_545
O4 C16 N3 120.6(4) . .
O4 C16 N2 127.5(4) . .
N3 C16 N2 111.9(4) . .
O1 C7 N1 121.2(4) . .
O1 C7 C3 119.9(4) . .
N1 C7 C3 118.8(4) . .
C16 N2 S1 120.3(3) . .
C16 N2 Na1 136.1(3) . .
S1 N2 Na1 103.14(17) . .
C2 C3 C4 118.2(4) . .
C2 C3 C7 116.4(4) . .
C4 C3 C7 125.3(4) . .
C11 C10 C15 118.2(4) . .
C11 C10 C9 119.6(5) . .
C15 C10 C9 122.2(5) . .
C13 C14 C15 119.0(4) . .
C13 C14 H14 120.5 . .
C15 C14 H14 120.5 . .
C7 N1 C8 122.3(5) . .
C7 N1 H1A 118.9 . .
C8 N1 H1A 118.9 . .
C4 O5 C23 119.8(4) . .
C16 N3 C17 123.4(4) . .
C16 N3 H3A 118.3 . .
C17 N3 H3A 118.3 . .
C10 C11 C12 121.6(4) . .
C10 C11 H11 119.2 . .
C12 C11 H11 119.2 . .
N3 C17 C18 112.9(4) . .
N3 C17 C22 109.5(4) . .
C18 C17 C22 109.8(4) . .
N3 C17 H17 108.1 . .
C18 C17 H17 108.1 . .
C22 C17 H17 108.1 . .
C11 C12 C13 120.4(4) . .
C11 C12 H12 119.8 . .
C13 C12 H12 119.8 . .
C14 C15 C10 120.6(4) . .
C14 C15 H15 119.7 . .
C10 C15 H15 119.7 . .
O5 C4 C5 122.7(4) . .
O5 C4 C3 117.5(4) . .
C5 C4 C3 119.8(5) . .
C9 C8 N1 113.0(5) . .
C9 C8 H8B 109.0 . .
N1 C8 H8B 109.0 . .
C9 C8 H8A 109.0 . .
N1 C8 H8A 109.0 . .
H8B C8 H8A 107.8 . .
C17 C18 C19 110.8(4) . .
C17 C18 H18B 109.5 . .
C19 C18 H18B 109.5 . .
C17 C18 H18A 109.5 . .
C19 C18 H18A 109.5 . .
H18B C18 H18A 108.1 . .
C3 C2 C1 120.9(5) . .
C3 C2 H2 119.5 . .
C1 C2 H2 119.5 . .
C21 C22 C17 110.1(5) . .
C21 C22 H22A 109.6 . .
C17 C22 H22A 109.6 . .
C21 C22 H22B 109.6 . .
C17 C22 H22B 109.6 . .
H22A C22 H22B 108.2 . .
C6 C5 C4 121.0(5) . .
C6 C5 H5 119.5 . .
C4 C5 H5 119.5 . .
C20 C21 C22 111.5(4) . .
C20 C21 H21B 109.3 . .
C22 C21 H21B 109.3 . .
C20 C21 H21A 109.3 . .
C22 C21 H21A 109.3 . .
H21B C21 H21A 108.0 . .
C8 C9 C10 116.7(5) . .
C8 C9 H9A 108.1 . .
C10 C9 H9A 108.1 . .
C8 C9 H9B 108.1 . .
C10 C9 H9B 108.1 . .
H9A C9 H9B 107.3 . .
C1 C6 C5 119.1(5) . .
C1 C6 H6 120.5 . .
C5 C6 H6 120.5 . .
C21 C20 C19 111.8(5) . .
C21 C20 H20B 109.3 . .
C19 C20 H20B 109.3 . .
C21 C20 H20A 109.3 . .
C19 C20 H20A 109.3 . .
H20B C20 H20A 107.9 . .
C6 C1 C2 121.0(5) . .
C6 C1 Cl1 119.2(4) . .
C2 C1 Cl1 119.9(4) . .
O5 C23 H23B 109.5 . .
O5 C23 H23A 109.5 . .
H23B C23 H23A 109.5 . .
O5 C23 H23C 109.5 . .
H23B C23 H23C 109.5 . .
H23A C23 H23C 109.5 . .
C20 C19 C18 111.4(5) . .
C20 C19 H19A 109.4 . .
C18 C19 H19A 109.4 . .
C20 C19 H19B 109.4 . .
C18 C19 H19B 109.4 . .
H19A C19 H19B 108.0 . .

loop_
_geom_bond_atom_site_label_1
_geom_bond_atom_site_label_2
_geom_bond_distance
_geom_bond_site_symmetry_2
S1 O2 1.432(3) .
S1 O3 1.447(3) .
S1 N2 1.577(4) .
S1 C13 1.775(4) .
Na1 O2 2.659(3) 1_565
Na1 O3 2.762(3) 3_565
Na1 N2 2.822(4) .
Na1 O1 2.857(3) 4_575
Na1 O3 2.951(4) .
Cl1 C1 1.737(6) .
O3 Na1 2.762(3) 3_565
O1 C7 1.233(5) .
O1 Na1 2.857(3) 4_576
C13 C12 1.376(6) .
C13 C14 1.376(6) .
O2 Na1 2.659(3) 1_545
C16 O4 1.229(5) .
C16 N3 1.358(6) .
C16 N2 1.365(6) .
C7 N1 1.320(6) .
C7 C3 1.505(6) .
C3 C2 1.375(7) .
C3 C4 1.409(6) .
C10 C11 1.362(7) .
C10 C15 1.405(7) .
C10 C9 1.511(6) .
C14 C15 1.391(6) .
C14 H14 0.9300 .
N1 C8 1.474(7) .
N1 H1A 0.8600 .
O5 C4 1.357(6) .
O5 C23 1.418(6) .
N3 C17 1.452(6) .
N3 H3A 0.8600 .
C11 C12 1.365(7) .
C11 H11 0.9300 .
C17 C18 1.497(7) .
C17 C22 1.525(7) .
C17 H17 0.9800 .
C12 H12 0.9300 .
C15 H15 0.9300 .
C4 C5 1.385(7) .
C8 C9 1.439(8) .
C8 H8B 0.9700 .
C8 H8A 0.9700 .
C18 C19 1.527(7) .
C18 H18B 0.9700 .
C18 H18A 0.9700 .
C2 C1 1.387(7) .
C2 H2 0.9300 .
C22 C21 1.522(8) .
C22 H22A 0.9700 .
C22 H22B 0.9700 .
C5 C6 1.380(8) .
C5 H5 0.9300 .
C21 C20 1.480(8) .
C21 H21B 0.9700 .
C21 H21A 0.9700 .
C9 H9A 0.9700 .
C9 H9B 0.9700 .
C6 C1 1.362(8) .
C6 H6 0.9300 .
C20 C19 1.502(8) .
C20 H20B 0.9700 .
C20 H20A 0.9700 .
C23 H23B 0.9600 .
C23 H23A 0.9600 .
C23 H23C 0.9600 .
C19 H19A 0.9700 .
C19 H19B 0.9700 .
